data_4514656
loop_
_publ_author_name
'Paulson, Erik R.'
'Moore, Curtis E.'
'Rheingold, Arnold L.'
'Pullman, David P.'
'Sindewald, Ryan W.'
'Cooksy, Andrew L.'
'Grotjahn, Douglas B.'

_publ_section_title
;
 Dynamic \p-Bonding of Imidazolyl Substituent in a Formally 16-Electron
 Cp*Ru(\k2-P,N)+ Catalyst Allows Dramatic Rate Increases in (E)-Selective
 Monoisomerization of Alkenes
;
_journal_issue 8
_journal_name_full 'ACS Catalysis'
_journal_page_first 7217
_journal_paper_doi 10.1021/acscatal.8b04345
_journal_volume 9
_journal_year 2019
_chemical_absolute_configuration ad
_chemical_formula_moiety 'C24 H42 Cl N2 P Ru, 0.5(C6 H12)'
_chemical_formula_sum 'C27 H48 Cl N2 P Ru'
_chemical_formula_weight 568.16
_space_group_crystal_system tetragonal
_space_group_IT_number 76
_space_group_name_Hall 'P 4w'
_space_group_name_H-M_alt 'P 41'
_symmetry_space_group_name_Hall 'P 4w'
_symmetry_space_group_name_H-M 'P 41'
_atom_sites_solution_hydrogens geom
_atom_sites_solution_primary dual
_audit_creation_date 2018-08-22
_audit_creation_method
;
Olex2 1.2
(compiled 2018.05.29 svn.r3508 for OlexSys, GUI svn.r5506)
;
_cell_angle_alpha 90
_cell_angle_beta 90
_cell_angle_gamma 90
_cell_formula_units_Z 8
_cell_length_a 13.2477(9)
_cell_length_b 13.2477(9)
_cell_length_c 32.623(2)
_cell_measurement_reflns_used 8134
_cell_measurement_temperature 100(2)
_cell_measurement_theta_max 28.13
_cell_measurement_theta_min 2.87
_cell_volume 5725.4(7)
_computing_cell_refinement 'SAINT v8.34A (Bruker, 2013)'
_computing_data_collection 'APEX2 v2013.6-2 (Bruker, 2013)'
_computing_data_reduction 'SAINT v8.34A (Bruker, 2013)'
_computing_molecular_graphics 'Olex2 (Dolomanov et al., 2009)'
_computing_publication_material 'Olex2 (Dolomanov et al., 2009)'
_computing_structure_refinement 'XL (Sheldrick, 2008)'
_computing_structure_solution 'XM (Sheldrick, 2008)'
_diffrn_ambient_temperature 100.0
_diffrn_detector_area_resol_mean 7.9
_diffrn_detector_type 'CCD Area Detector'
_diffrn_measured_fraction_theta_full 0.998
_diffrn_measured_fraction_theta_max 0.999
_diffrn_measurement_device 'Kappa Four-Circle Diffractometer'
_diffrn_measurement_device_type 'Bruker APEX-II CCD'
_diffrn_measurement_method '\f and \w scans'
_diffrn_radiation_type MoK\a
_diffrn_radiation_wavelength 0.71073
_diffrn_reflns_av_R_equivalents 0.0518
_diffrn_reflns_av_unetI/netI 0.0598
_diffrn_reflns_Laue_measured_fraction_full 0.998
_diffrn_reflns_Laue_measured_fraction_max 0.999
_diffrn_reflns_limit_h_max 17
_diffrn_reflns_limit_h_min -17
_diffrn_reflns_limit_k_max 17
_diffrn_reflns_limit_k_min -8
_diffrn_reflns_limit_l_max 43
_diffrn_reflns_limit_l_min -21
_diffrn_reflns_number 25821
_diffrn_reflns_point_group_measured_fraction_full 0.999
_diffrn_reflns_point_group_measured_fraction_max 0.999
_diffrn_reflns_theta_full 26.000
_diffrn_reflns_theta_max 28.280
_diffrn_reflns_theta_min 1.873
_diffrn_standards_number 0
_exptl_absorpt_coefficient_mu 0.714
_exptl_absorpt_correction_T_max 0.0656
_exptl_absorpt_correction_T_min 0.0389
_exptl_absorpt_correction_type multi-scan
_exptl_absorpt_process_details
;
SADABS-2014/5 (Bruker,2014/5) was used for absorption correction.
wR2(int) was 0.1427 before and 0.0629 after correction.
The Ratio of minimum to maximum transmission is 0.5930.
The \l/2 correction factor is 0.00150.
;
_exptl_crystal_colour blue
_exptl_crystal_colour_primary blue
_exptl_crystal_density_diffrn 1.318
_exptl_crystal_description plate
_exptl_crystal_F_000 2400
_exptl_crystal_size_max 0.32
_exptl_crystal_size_mid 0.29
_exptl_crystal_size_min 0.09
_refine_diff_density_max 0.336
_refine_diff_density_min -0.354
_refine_diff_density_rms 0.063
_refine_ls_abs_structure_details
;
 Flack x determined using 2573 quotients [(I+)-(I-)]/[(I+)+(I-)]
 (Parsons, Flack and Wagner, Acta Cryst. B69 (2013) 249-259).
;
_refine_ls_abs_structure_Flack 0.00(3)
_refine_ls_extinction_method none
_refine_ls_goodness_of_fit_ref 1.021
_refine_ls_hydrogen_treatment constr
_refine_ls_matrix_type full
_refine_ls_number_parameters 604
_refine_ls_number_reflns 9983
_refine_ls_number_restraints 1
_refine_ls_restrained_S_all 1.021
_refine_ls_R_factor_all 0.0319
_refine_ls_R_factor_gt 0.0309
_refine_ls_shift/su_max 0.001
_refine_ls_shift/su_mean 0.000
_refine_ls_structure_factor_coef Fsqd
_refine_ls_weighting_details 'w=1/[\s^2^(Fo^2^)+(0.0179P)^2^] where P=(Fo^2^+2Fc^2^)/3'
_refine_ls_weighting_scheme calc
_refine_ls_wR_factor_gt 0.0690
_refine_ls_wR_factor_ref 0.0697
_reflns_Friedel_coverage 0.967
_reflns_Friedel_fraction_full 0.999
_reflns_Friedel_fraction_max 0.999
_reflns_number_gt 9769
_reflns_number_total 9983
_reflns_threshold_expression 'I > 2\s(I)'
_cod_data_source_file cs8b04345_si_003.cif
_cod_data_source_block Complex3
_cod_original_cell_volume 5725.4(9)
_cod_database_code 4514656
_shelx_shelxl_version_number 2016/6
_shelx_space_group_comment
;
The symmetry employed for this shelxl refinement is uniquely defined
by the following loop, which should always be used as a source of
symmetry information in preference to the above space-group names.
They are only intended as comments.
;
_shelx_estimated_absorpt_t_max 0.939
_shelx_estimated_absorpt_t_min 0.804
_olex2_refinement_description
;
1. Twinned data refinement
 Scales: 0.6355(11)
 0.3645(11)
2. Fixed Uiso
 At 1.2 times of:
  All C(H) groups, All C(H,H) groups
 At 1.5 times of:
  All C(H,H,H) groups
3.a Ternary CH refined with riding coordinates:
 C12(H12), C15(H15), C36(H36), C39(H39)
3.b Secondary CH2 refined with riding coordinates:
 C49(H49A,H49B), C50(H50A,H50B), C51(H51A,H51B), C52(H52A,H52B), C53(H53A,
 H53B), C54(H54A,H54B)
3.c Aromatic/amide H refined with riding coordinates:
 C18(H18), C43(H43)
3.d Idealised Me refined as rotating group:
 C6(H6A,H6B,H6C), C7(H7A,H7B,H7C), C8(H8A,H8B,H8C), C9(H9A,H9B,H9C), C10(H10A,
 H10B,H10C), C11(H11A,H11B,H11C), C13(H13A,H13B,H13C), C14(H14A,H14B,H14C),
 C16(H16A,H16B,H16C), C20(H20A,H20B,H20C), C22(H22A,H22B,H22C), C23(H23A,H23B,
 H23C), C24(H24A,H24B,H24C), C30(H30A,H30B,H30C), C31(H31A,H31B,H31C), C32(H32A,
 H32B,H32C), C33(H33A,H33B,H33C), C34(H34A,H34B,H34C), C35(H35A,H35B,H35C),
 C37(H37A,H37B,H37C), C38(H38A,H38B,H38C), C40(H40A,H40B,H40C), C44(H44A,H44B,
 H44C), C46(H46A,H46B,H46C), C47(H47A,H47B,H47C), C48(H48A,H48B,H48C)
;
_olex2_submission_special_instructions 'No special instructions were received'

loop_
_space_group_symop_operation_xyz
'x, y, z'
'-x, -y, z+1/2'
'-y, x, z+1/4'
'y, -x, z+3/4'

loop_
_atom_site_label
_atom_site_type_symbol
_atom_site_fract_x
_atom_site_fract_y
_atom_site_fract_z
_atom_site_U_iso_or_equiv
_atom_site_adp_type
_atom_site_occupancy
_atom_site_site_symmetry_order
_atom_site_calc_flag
_atom_site_refinement_flags_posn
Ru1 Ru 0.00552(2) -0.00038(3) 0.44760(2) 0.01750(7) Uani 1 1 d .
Cl1 Cl 0.09690(9) -0.01807(11) 0.38595(3) 0.0263(3) Uani 1 1 d .
P1 P 0.15463(9) -0.01558(10) 0.48726(4) 0.0175(2) Uani 1 1 d .
N1 N 0.2794(3) 0.1304(3) 0.44649(12) 0.0197(8) Uani 1 1 d .
N2 N 0.3611(3) 0.0077(3) 0.47852(11) 0.0198(8) Uani 1 1 d .
C1 C -0.1345(4) 0.0524(4) 0.42137(16) 0.0264(12) Uani 1 1 d .
C2 C -0.1110(4) 0.1067(4) 0.45868(15) 0.0261(12) Uani 1 1 d .
C3 C -0.1119(4) 0.0377(4) 0.49183(16) 0.0257(12) Uani 1 1 d .
C4 C -0.1289(4) -0.0600(4) 0.47567(15) 0.0235(11) Uani 1 1 d .
C5 C -0.1444(4) -0.0506(4) 0.43160(15) 0.0243(11) Uani 1 1 d .
C6 C -0.1446(5) 0.0980(6) 0.37969(18) 0.0499(19) Uani 1 1 d .
H6A H -0.101613 0.158032 0.377813 0.075 Uiso 1 1 calc GR
H6B H -0.215076 0.117166 0.374968 0.075 Uiso 1 1 calc GR
H6C H -0.123681 0.048714 0.358960 0.075 Uiso 1 1 calc GR
C7 C -0.1003(5) 0.2183(5) 0.4619(2) 0.0451(18) Uani 1 1 d .
H7A H -0.077127 0.236075 0.489467 0.068 Uiso 1 1 calc GR
H7B H -0.165710 0.250265 0.456616 0.068 Uiso 1 1 calc GR
H7C H -0.050988 0.241873 0.441632 0.068 Uiso 1 1 calc GR
C8 C -0.1114(4) 0.0624(6) 0.53705(17) 0.0431(17) Uani 1 1 d .
H8A H -0.084364 0.004870 0.552434 0.065 Uiso 1 1 calc GR
H8B H -0.180397 0.076518 0.546182 0.065 Uiso 1 1 calc GR
H8C H -0.068917 0.121814 0.541857 0.065 Uiso 1 1 calc GR
C9 C -0.1441(5) -0.1560(5) 0.4995(2) 0.0455(17) Uani 1 1 d .
H9A H -0.123799 -0.213756 0.482674 0.068 Uiso 1 1 calc GR
H9B H -0.215500 -0.162646 0.506942 0.068 Uiso 1 1 calc GR
H9C H -0.103011 -0.154080 0.524482 0.068 Uiso 1 1 calc GR
C10 C -0.1686(4) -0.1351(5) 0.40314(19) 0.0415(16) Uani 1 1 d .
H10A H -0.147053 -0.117241 0.375333 0.062 Uiso 1 1 calc GR
H10B H -0.241547 -0.147389 0.403335 0.062 Uiso 1 1 calc GR
H10C H -0.133141 -0.196208 0.412023 0.062 Uiso 1 1 calc GR
C11 C 0.1414(4) 0.1474(4) 0.53949(16) 0.0278(11) Uani 1 1 d .
H11A H 0.204424 0.176584 0.529116 0.042 Uiso 1 1 calc GR
H11B H 0.128308 0.172863 0.567178 0.042 Uiso 1 1 calc GR
H11C H 0.085579 0.166336 0.521371 0.042 Uiso 1 1 calc GR
C12 C 0.1509(4) 0.0323(4) 0.54074(13) 0.0210(10) Uani 1 1 d .
H12 H 0.088276 0.005155 0.553862 0.025 Uiso 1 1 calc R
C13 C 0.2399(3) 0.0023(4) 0.56768(14) 0.0272(11) Uani 1 1 d .
H13A H 0.242141 -0.071352 0.570323 0.041 Uiso 1 1 calc GR
H13B H 0.232138 0.032750 0.594874 0.041 Uiso 1 1 calc GR
H13C H 0.302780 0.026235 0.555170 0.041 Uiso 1 1 calc GR
C14 C 0.1253(4) -0.2125(4) 0.51507(16) 0.0260(11) Uani 1 1 d .
H14A H 0.111418 -0.181646 0.541777 0.039 Uiso 1 1 calc GR
H14B H 0.153469 -0.280216 0.519136 0.039 Uiso 1 1 calc GR
H14C H 0.062481 -0.217448 0.499349 0.039 Uiso 1 1 calc GR
C15 C 0.2016(4) -0.1471(4) 0.49145(14) 0.0195(10) Uani 1 1 d .
H15 H 0.266147 -0.145922 0.507352 0.023 Uiso 1 1 calc R
C16 C 0.2236(4) -0.1928(4) 0.44918(16) 0.0278(11) Uani 1 1 d .
H16A H 0.160520 -0.198165 0.433604 0.042 Uiso 1 1 calc GR
H16B H 0.253147 -0.260077 0.452564 0.042 Uiso 1 1 calc GR
H16C H 0.271000 -0.149341 0.434351 0.042 Uiso 1 1 calc GR
C17 C 0.2707(3) 0.0433(4) 0.46911(14) 0.0189(10) Uani 1 1 d .
C18 C 0.3807(4) 0.1498(4) 0.44197(14) 0.0214(10) Uani 1 1 d .
H18 H 0.410152 0.205242 0.427890 0.026 Uiso 1 1 calc R
C19 C 0.4305(4) 0.0740(4) 0.46163(14) 0.0206(11) Uani 1 1 d .
C20 C 0.1982(4) 0.1948(4) 0.43071(15) 0.0245(10) Uani 1 1 d .
H20A H 0.188528 0.181503 0.401426 0.037 Uiso 1 1 calc GR
H20B H 0.216348 0.265882 0.434663 0.037 Uiso 1 1 calc GR
H20C H 0.135521 0.180166 0.445503 0.037 Uiso 1 1 calc GR
C21 C 0.5410(4) 0.0592(4) 0.46810(16) 0.0238(11) Uani 1 1 d .
C22 C 0.5643(5) 0.0762(6) 0.51387(18) 0.0415(16) Uani 1 1 d .
H22A H 0.546108 0.145385 0.521500 0.062 Uiso 1 1 calc GR
H22B H 0.636527 0.065556 0.518786 0.062 Uiso 1 1 calc GR
H22C H 0.525199 0.028459 0.530434 0.062 Uiso 1 1 calc GR
C23 C 0.5706(4) -0.0498(5) 0.45705(16) 0.0256(12) Uani 1 1 d .
H23A H 0.530227 -0.097101 0.473337 0.038 Uiso 1 1 calc GR
H23B H 0.642384 -0.060221 0.462955 0.038 Uiso 1 1 calc GR
H23C H 0.558057 -0.061569 0.427834 0.038 Uiso 1 1 calc GR
C24 C 0.6020(4) 0.1337(4) 0.44227(18) 0.0334(13) Uani 1 1 d .
H24A H 0.583485 0.126276 0.413345 0.050 Uiso 1 1 calc GR
H24B H 0.674224 0.119734 0.445619 0.050 Uiso 1 1 calc GR
H24C H 0.587557 0.202719 0.451293 0.050 Uiso 1 1 calc GR
Ru2 Ru 0.48334(3) 0.51696(3) 0.33459(2) 0.01742(7) Uani 1 1 d .
Cl2 Cl 0.45211(11) 0.42570(9) 0.39579(4) 0.0296(3) Uani 1 1 d .
P2 P 0.52975(11) 0.37057(9) 0.29804(4) 0.0193(3) Uani 1 1 d .
N3 N 0.3689(3) 0.2430(3) 0.32322(13) 0.0221(8) Uani 1 1 d .
N4 N 0.5130(3) 0.1629(3) 0.31107(12) 0.0225(8) Uani 1 1 d .
C25 C 0.3945(4) 0.6515(4) 0.34037(15) 0.0215(10) Uani 1 1 d .
C26 C 0.4855(4) 0.6657(3) 0.36159(13) 0.0207(10) Uani 1 1 d .
C27 C 0.5674(4) 0.6538(3) 0.33272(14) 0.0202(10) Uani 1 1 d .
C28 C 0.5238(4) 0.6381(3) 0.29232(15) 0.0199(9) Uani 1 1 d .
C29 C 0.4174(4) 0.6331(4) 0.29740(14) 0.0191(10) Uani 1 1 d .
C30 C 0.2905(4) 0.6528(4) 0.35866(16) 0.0265(12) Uani 1 1 d .
H30A H 0.245534 0.610342 0.342159 0.040 Uiso 1 1 calc GR
H30B H 0.264869 0.722140 0.359002 0.040 Uiso 1 1 calc GR
H30C H 0.293245 0.626629 0.386738 0.040 Uiso 1 1 calc GR
C31 C 0.4977(4) 0.6878(4) 0.40643(13) 0.0284(12) Uani 1 1 d .
H31A H 0.436149 0.668201 0.421062 0.043 Uiso 1 1 calc GR
H31B H 0.509772 0.760204 0.410257 0.043 Uiso 1 1 calc GR
H31C H 0.555134 0.649574 0.417243 0.043 Uiso 1 1 calc GR
C32 C 0.6767(4) 0.6681(4) 0.34219(17) 0.0292(12) Uani 1 1 d .
H32A H 0.691320 0.640952 0.369494 0.044 Uiso 1 1 calc GR
H32B H 0.693015 0.740246 0.341564 0.044 Uiso 1 1 calc GR
H32C H 0.717525 0.632512 0.321730 0.044 Uiso 1 1 calc GR
C33 C 0.5800(4) 0.6399(4) 0.25258(14) 0.0253(11) Uani 1 1 d .
H33A H 0.646191 0.608206 0.256213 0.038 Uiso 1 1 calc GR
H33B H 0.588932 0.709981 0.243657 0.038 Uiso 1 1 calc GR
H33C H 0.541549 0.602763 0.231803 0.038 Uiso 1 1 calc GR
C34 C 0.3411(4) 0.6279(4) 0.26341(15) 0.0259(11) Uani 1 1 d .
H34A H 0.368691 0.588450 0.240610 0.039 Uiso 1 1 calc GR
H34B H 0.325360 0.696325 0.253943 0.039 Uiso 1 1 calc GR
H34C H 0.279375 0.595549 0.273512 0.039 Uiso 1 1 calc GR
C35 C 0.6840(4) 0.3266(5) 0.35347(17) 0.0328(13) Uani 1 1 d .
H35A H 0.675666 0.393274 0.366000 0.049 Uiso 1 1 calc GR
H35B H 0.753431 0.303123 0.357695 0.049 Uiso 1 1 calc GR
H35C H 0.636943 0.278849 0.366157 0.049 Uiso 1 1 calc GR
C36 C 0.6622(4) 0.3336(4) 0.30722(17) 0.0280(11) Uani 1 1 d .
H36 H 0.673592 0.265566 0.294748 0.034 Uiso 1 1 calc R
C37 C 0.7343(4) 0.4085(4) 0.28706(18) 0.0307(12) Uani 1 1 d .
H37A H 0.722798 0.409038 0.257383 0.046 Uiso 1 1 calc GR
H37B H 0.804114 0.388450 0.292683 0.046 Uiso 1 1 calc GR
H37C H 0.722171 0.476178 0.298163 0.046 Uiso 1 1 calc GR
C38 C 0.4014(5) 0.3650(4) 0.23065(15) 0.0340(13) Uani 1 1 d .
H38A H 0.374040 0.298108 0.237062 0.051 Uiso 1 1 calc GR
H38B H 0.392638 0.378838 0.201360 0.051 Uiso 1 1 calc GR
H38C H 0.365537 0.416256 0.246686 0.051 Uiso 1 1 calc GR
C39 C 0.5141(4) 0.3678(4) 0.24138(15) 0.0280(11) Uani 1 1 d .
H39 H 0.542178 0.432319 0.230293 0.034 Uiso 1 1 calc R
C40 C 0.5695(5) 0.2810(4) 0.22027(17) 0.0382(15) Uani 1 1 d .
H40A H 0.642487 0.292138 0.222132 0.057 Uiso 1 1 calc GR
H40B H 0.549427 0.278038 0.191382 0.057 Uiso 1 1 calc GR
H40C H 0.552126 0.217254 0.233761 0.057 Uiso 1 1 calc GR
C41 C 0.4674(4) 0.2523(4) 0.31174(14) 0.0216(10) Uani 1 1 d .
C42 C 0.4402(4) 0.0941(3) 0.32263(14) 0.0198(9) Uani 1 1 d .
C43 C 0.3519(4) 0.1432(4) 0.33027(15) 0.0229(10) Uani 1 1 d .
H43 H 0.290147 0.113478 0.338882 0.027 Uiso 1 1 calc R
C44 C 0.2925(4) 0.3212(4) 0.32743(19) 0.0297(12) Uani 1 1 d .
H44A H 0.275104 0.329379 0.356446 0.045 Uiso 1 1 calc GR
H44B H 0.232028 0.301840 0.312001 0.045 Uiso 1 1 calc GR
H44C H 0.318812 0.385073 0.316698 0.045 Uiso 1 1 calc GR
C45 C 0.4612(4) -0.0180(4) 0.32455(15) 0.0228(9) Uani 1 1 d .
C46 C 0.3950(4) -0.0657(4) 0.35774(17) 0.0267(11) Uani 1 1 d .
H46A H 0.407746 -0.032248 0.384022 0.040 Uiso 1 1 calc GR
H46B H 0.411178 -0.137686 0.360122 0.040 Uiso 1 1 calc GR
H46C H 0.323759 -0.057876 0.350334 0.040 Uiso 1 1 calc GR
C47 C 0.4389(5) -0.0651(5) 0.28245(16) 0.0355(14) Uani 1 1 d .
H47A H 0.368065 -0.053406 0.275256 0.053 Uiso 1 1 calc GR
H47B H 0.451997 -0.137860 0.283537 0.053 Uiso 1 1 calc GR
H47C H 0.482548 -0.034080 0.261709 0.053 Uiso 1 1 calc GR
C48 C 0.5731(4) -0.0365(4) 0.33476(17) 0.0284(11) Uani 1 1 d .
H48A H 0.615496 -0.007408 0.313147 0.043 Uiso 1 1 calc GR
H48B H 0.585676 -0.109231 0.336600 0.043 Uiso 1 1 calc GR
H48C H 0.589468 -0.004553 0.361036 0.043 Uiso 1 1 calc GR
C49 C -0.0336(7) 0.5770(6) 0.4227(3) 0.081(3) Uani 1 1 d .
H49A H -0.065108 0.540860 0.445948 0.097 Uiso 1 1 calc R
H49B H -0.051424 0.649358 0.424937 0.097 Uiso 1 1 calc R
C50 C -0.0736(5) 0.5356(8) 0.3831(3) 0.082(3) Uani 1 1 d .
H50A H -0.148196 0.540668 0.383289 0.098 Uiso 1 1 calc R
H50B H -0.048269 0.577577 0.360233 0.098 Uiso 1 1 calc R
C51 C -0.0446(6) 0.4290(7) 0.3758(2) 0.065(3) Uani 1 1 d .
H51A H -0.069658 0.407507 0.348534 0.077 Uiso 1 1 calc R
H51B H -0.076487 0.385422 0.396733 0.077 Uiso 1 1 calc R
C52 C 0.0686(5) 0.4158(5) 0.37741(19) 0.0419(16) Uani 1 1 d .
H52A H 0.099769 0.451807 0.354005 0.050 Uiso 1 1 calc R
H52B H 0.085329 0.343285 0.374824 0.050 Uiso 1 1 calc R
C53 C 0.1120(4) 0.4561(5) 0.41700(18) 0.0339(13) Uani 1 1 d .
H53A H 0.186553 0.451672 0.415949 0.041 Uiso 1 1 calc R
H53B H 0.088422 0.413650 0.440057 0.041 Uiso 1 1 calc R
C54 C 0.0814(6) 0.5650(5) 0.4248(2) 0.0487(18) Uani 1 1 d .
H54A H 0.113411 0.609178 0.404045 0.058 Uiso 1 1 calc R
H54B H 0.105656 0.586155 0.452162 0.058 Uiso 1 1 calc R

loop_
_atom_site_aniso_label
_atom_site_aniso_U_11
_atom_site_aniso_U_22
_atom_site_aniso_U_33
_atom_site_aniso_U_23
_atom_site_aniso_U_13
_atom_site_aniso_U_12
Ru1 0.01556(16) 0.02003(17) 0.01691(16) -0.00037(14) 0.00013(11) 0.00091(13)
Cl1 0.0244(6) 0.0378(7) 0.0168(5) -0.0019(5) 0.0017(4) 0.0036(6)
P1 0.0163(5) 0.0193(6) 0.0170(5) 0.0007(5) 0.0011(4) 0.0002(5)
N1 0.0169(18) 0.022(2) 0.0205(19) -0.0026(18) -0.0011(17) 0.0034(16)
N2 0.0172(17) 0.025(2) 0.0168(17) 0.0008(16) 0.0006(14) -0.0017(18)
C1 0.016(2) 0.036(3) 0.027(2) 0.004(2) 0.002(2) 0.007(2)
C2 0.018(2) 0.020(3) 0.040(3) 0.002(2) 0.004(2) 0.005(2)
C3 0.017(2) 0.034(3) 0.026(2) -0.001(2) -0.001(2) 0.003(2)
C4 0.015(2) 0.031(3) 0.024(2) 0.005(2) 0.002(2) -0.001(2)
C5 0.013(2) 0.033(3) 0.027(2) -0.005(2) 0.002(2) -0.003(2)
C6 0.033(3) 0.081(5) 0.035(3) 0.026(3) 0.000(3) 0.015(3)
C7 0.030(3) 0.026(4) 0.079(5) -0.001(3) 0.005(3) 0.006(3)
C8 0.022(3) 0.076(5) 0.031(3) -0.013(3) 0.006(2) 0.004(3)
C9 0.027(3) 0.051(4) 0.059(4) 0.021(3) 0.010(3) -0.001(3)
C10 0.026(3) 0.052(4) 0.046(4) -0.022(3) -0.003(3) 0.000(3)
C11 0.031(3) 0.024(3) 0.028(2) -0.004(2) 0.001(2) -0.001(2)
C12 0.022(2) 0.024(3) 0.017(2) -0.002(2) -0.0002(18) -0.002(2)
C13 0.023(2) 0.039(3) 0.020(2) 0.001(2) -0.0017(18) 0.002(2)
C14 0.026(3) 0.024(3) 0.028(3) 0.006(2) 0.000(2) -0.002(2)
C15 0.019(2) 0.017(2) 0.023(2) 0.003(2) -0.0026(19) 0.0017(19)
C16 0.035(3) 0.022(3) 0.027(2) 0.000(2) 0.003(2) 0.003(2)
C17 0.019(2) 0.020(3) 0.018(2) 0.002(2) -0.0005(17) 0.0026(19)
C18 0.022(2) 0.022(2) 0.020(2) -0.0005(19) 0.0036(19) -0.005(2)
C19 0.019(2) 0.025(3) 0.018(2) -0.0056(18) 0.002(2) 0.002(2)
C20 0.028(3) 0.018(3) 0.027(3) 0.011(2) 0.000(2) 0.0052(19)
C21 0.013(2) 0.027(3) 0.031(3) -0.010(2) 0.002(2) -0.004(2)
C22 0.024(3) 0.057(4) 0.043(3) -0.019(3) -0.010(3) 0.003(3)
C23 0.018(3) 0.031(3) 0.028(3) 0.000(2) -0.002(2) 0.005(2)
C24 0.025(3) 0.031(3) 0.045(3) -0.006(3) 0.008(3) -0.004(2)
Ru2 0.0208(2) 0.0147(2) 0.01682(16) 0.00032(13) 0.00172(13) 0.00048(12)
Cl2 0.0455(8) 0.0227(6) 0.0206(5) 0.0042(4) 0.0048(5) 0.0010(5)
P2 0.0216(7) 0.0150(5) 0.0213(6) -0.0002(4) 0.0035(5) -0.0013(5)
N3 0.0209(19) 0.022(2) 0.023(2) 0.0037(18) 0.0016(18) 0.0015(16)
N4 0.024(2) 0.0192(18) 0.0240(19) -0.0024(15) 0.0010(17) 0.0033(18)
C25 0.029(3) 0.012(2) 0.023(2) 0.0013(19) 0.002(2) 0.0043(19)
C26 0.030(3) 0.0128(19) 0.019(2) 0.0000(16) -0.001(2) 0.001(2)
C27 0.024(2) 0.013(2) 0.024(2) -0.0002(19) -0.003(2) -0.0028(18)
C28 0.023(2) 0.016(2) 0.021(2) 0.0030(18) 0.000(2) -0.001(2)
C29 0.024(2) 0.014(2) 0.019(2) -0.0001(18) 0.001(2) 0.0011(19)
C30 0.025(3) 0.025(3) 0.029(3) 0.001(2) 0.006(2) 0.005(2)
C31 0.044(4) 0.024(2) 0.018(2) -0.0051(18) -0.009(2) 0.006(3)
C32 0.030(3) 0.026(3) 0.031(3) -0.001(2) -0.002(2) -0.006(2)
C33 0.032(3) 0.020(2) 0.024(2) 0.000(2) 0.008(2) -0.003(2)
C34 0.026(3) 0.025(3) 0.027(2) -0.005(2) -0.003(2) 0.001(2)
C35 0.020(3) 0.034(3) 0.045(3) 0.009(3) -0.002(3) 0.000(2)
C36 0.021(3) 0.021(3) 0.042(3) 0.001(2) 0.005(2) 0.003(2)
C37 0.026(3) 0.025(3) 0.041(3) 0.000(2) 0.015(2) -0.001(2)
C38 0.048(4) 0.031(3) 0.022(3) -0.001(2) -0.010(2) -0.008(3)
C39 0.043(3) 0.020(2) 0.022(2) -0.0006(18) 0.005(2) -0.009(2)
C40 0.067(4) 0.021(3) 0.027(3) -0.007(2) 0.014(3) -0.002(3)
C41 0.023(2) 0.020(2) 0.022(2) 0.0000(18) -0.001(2) -0.0032(19)
C42 0.024(2) 0.020(2) 0.015(2) 0.0010(19) -0.002(2) -0.0023(19)
C43 0.025(2) 0.019(2) 0.024(2) 0.002(2) 0.002(2) -0.0036(19)
C44 0.026(3) 0.018(2) 0.045(3) 0.002(2) 0.006(3) 0.002(2)
C45 0.029(2) 0.0141(19) 0.025(2) 0.000(2) 0.000(2) 0.0003(19)
C46 0.027(3) 0.015(2) 0.038(3) 0.005(2) -0.003(2) -0.002(2)
C47 0.050(4) 0.027(3) 0.029(3) -0.004(2) -0.002(3) 0.000(3)
C48 0.031(3) 0.018(3) 0.035(3) 0.003(2) 0.007(2) 0.006(2)
C49 0.060(6) 0.053(5) 0.130(8) 0.029(5) 0.053(6) 0.027(4)
C50 0.028(4) 0.123(8) 0.094(6) 0.078(7) 0.011(4) 0.024(5)
C51 0.035(4) 0.098(7) 0.061(4) 0.046(5) -0.013(4) -0.014(4)
C52 0.043(4) 0.043(4) 0.039(3) 0.007(3) -0.006(3) 0.000(3)
C53 0.026(3) 0.037(3) 0.038(3) -0.001(3) 0.004(2) 0.002(3)
C54 0.049(4) 0.033(4) 0.064(4) 0.003(3) 0.027(4) -0.003(3)

loop_
_atom_type_symbol
_atom_type_description
_atom_type_scat_dispersion_real
_atom_type_scat_dispersion_imag
_atom_type_scat_source
C C 0.0033 0.0016 'International Tables Vol C Tables 4.2.6.8 and 6.1.1.4'
H H 0.0000 0.0000 'International Tables Vol C Tables 4.2.6.8 and 6.1.1.4'
Cl Cl 0.1484 0.1585 'International Tables Vol C Tables 4.2.6.8 and 6.1.1.4'
N N 0.0061 0.0033 'International Tables Vol C Tables 4.2.6.8 and 6.1.1.4'
P P 0.1023 0.0942 'International Tables Vol C Tables 4.2.6.8 and 6.1.1.4'
Ru Ru -1.2594 0.8363 'International Tables Vol C Tables 4.2.6.8 and 6.1.1.4'

loop_
_geom_angle_atom_site_label_1
_geom_angle_atom_site_label_2
_geom_angle_atom_site_label_3
_geom_angle
Cl1 Ru1 P1 91.68(4)
C1 Ru1 Cl1 97.77(14)
C1 Ru1 P1 163.74(16)
C1 Ru1 C3 64.82(19)
C2 Ru1 Cl1 125.69(14)
C2 Ru1 P1 124.66(15)
C2 Ru1 C1 39.5(2)
C2 Ru1 C3 38.36(19)
C2 Ru1 C4 64.7(2)
C2 Ru1 C5 65.1(2)
C3 Ru1 Cl1 162.37(14)
C3 Ru1 P1 104.66(14)
C4 Ru1 Cl1 138.67(15)
C4 Ru1 P1 115.22(14)
C4 Ru1 C1 64.95(19)
C4 Ru1 C3 38.1(2)
C4 Ru1 C5 39.52(19)
C5 Ru1 Cl1 103.62(14)
C5 Ru1 P1 150.77(15)
C5 Ru1 C1 38.1(2)
C5 Ru1 C3 64.84(19)
C12 P1 Ru1 117.49(16)
C15 P1 Ru1 113.56(16)
C15 P1 C12 105.1(2)
C17 P1 Ru1 119.29(15)
C17 P1 C12 100.5(2)
C17 P1 C15 98.2(2)
C17 N1 C20 128.0(4)
C18 N1 C17 107.3(4)
C18 N1 C20 124.7(4)
C17 N2 C19 106.4(4)
C2 C1 Ru1 69.1(3)
C2 C1 C6 125.7(6)
C5 C1 Ru1 70.9(3)
C5 C1 C2 107.6(5)
C5 C1 C6 126.7(6)
C6 C1 Ru1 124.7(4)
C1 C2 Ru1 71.4(3)
C1 C2 C7 125.0(5)
C3 C2 Ru1 72.9(3)
C3 C2 C1 108.6(5)
C3 C2 C7 126.1(5)
C7 C2 Ru1 127.2(4)
C2 C3 Ru1 68.7(3)
C2 C3 C8 127.3(5)
C4 C3 Ru1 69.8(3)
C4 C3 C2 107.9(4)
C4 C3 C8 124.3(5)
C8 C3 Ru1 133.8(4)
C3 C4 Ru1 72.1(3)
C3 C4 C5 108.2(5)
C3 C4 C9 127.0(5)
C5 C4 Ru1 70.5(3)
C5 C4 C9 124.3(5)
C9 C4 Ru1 129.9(4)
C1 C5 Ru1 70.9(3)
C1 C5 C4 107.6(5)
C1 C5 C10 126.8(5)
C4 C5 Ru1 70.0(3)
C4 C5 C10 125.6(5)
C10 C5 Ru1 125.5(4)
C1 C6 H6A 109.5
C1 C6 H6B 109.5
C1 C6 H6C 109.5
H6A C6 H6B 109.5
H6A C6 H6C 109.5
H6B C6 H6C 109.5
C2 C7 H7A 109.5
C2 C7 H7B 109.5
C2 C7 H7C 109.5
H7A C7 H7B 109.5
H7A C7 H7C 109.5
H7B C7 H7C 109.5
C3 C8 H8A 109.5
C3 C8 H8B 109.5
C3 C8 H8C 109.5
H8A C8 H8B 109.5
H8A C8 H8C 109.5
H8B C8 H8C 109.5
C4 C9 H9A 109.5
C4 C9 H9B 109.5
C4 C9 H9C 109.5
H9A C9 H9B 109.5
H9A C9 H9C 109.5
H9B C9 H9C 109.5
C5 C10 H10A 109.5
C5 C10 H10B 109.5
C5 C10 H10C 109.5
H10A C10 H10B 109.5
H10A C10 H10C 109.5
H10B C10 H10C 109.5
H11A C11 H11B 109.5
H11A C11 H11C 109.5
H11B C11 H11C 109.5
C12 C11 H11A 109.5
C12 C11 H11B 109.5
C12 C11 H11C 109.5
P1 C12 H12 107.6
C11 C12 P1 108.5(3)
C11 C12 H12 107.6
C13 C12 P1 115.6(3)
C13 C12 C11 109.8(4)
C13 C12 H12 107.6
C12 C13 H13A 109.5
C12 C13 H13B 109.5
C12 C13 H13C 109.5
H13A C13 H13B 109.5
H13A C13 H13C 109.5
H13B C13 H13C 109.5
H14A C14 H14B 109.5
H14A C14 H14C 109.5
H14B C14 H14C 109.5
C15 C14 H14A 109.5
C15 C14 H14B 109.5
C15 C14 H14C 109.5
P1 C15 H15 108.1
C14 C15 P1 110.2(3)
C14 C15 H15 108.1
C16 C15 P1 111.6(3)
C16 C15 C14 110.6(4)
C16 C15 H15 108.1
C15 C16 H16A 109.5
C15 C16 H16B 109.5
C15 C16 H16C 109.5
H16A C16 H16B 109.5
H16A C16 H16C 109.5
H16B C16 H16C 109.5
N1 C17 P1 127.2(4)
N2 C17 P1 122.4(4)
N2 C17 N1 110.3(4)
N1 C18 H18 126.7
C19 C18 N1 106.6(4)
C19 C18 H18 126.7
N2 C19 C21 120.7(5)
C18 C19 N2 109.4(4)
C18 C19 C21 129.8(5)
N1 C20 H20A 109.5
N1 C20 H20B 109.5
N1 C20 H20C 109.5
H20A C20 H20B 109.5
H20A C20 H20C 109.5
H20B C20 H20C 109.5
C19 C21 C22 108.4(4)
C19 C21 C23 109.9(5)
C19 C21 C24 110.8(5)
C23 C21 C22 108.2(5)
C24 C21 C22 109.5(5)
C24 C21 C23 110.0(4)
C21 C22 H22A 109.5
C21 C22 H22B 109.5
C21 C22 H22C 109.5
H22A C22 H22B 109.5
H22A C22 H22C 109.5
H22B C22 H22C 109.5
C21 C23 H23A 109.5
C21 C23 H23B 109.5
C21 C23 H23C 109.5
H23A C23 H23B 109.5
H23A C23 H23C 109.5
H23B C23 H23C 109.5
C21 C24 H24A 109.5
C21 C24 H24B 109.5
C21 C24 H24C 109.5
H24A C24 H24B 109.5
H24A C24 H24C 109.5
H24B C24 H24C 109.5
P2 Ru2 Cl2 92.98(4)
C25 Ru2 Cl2 104.72(14)
C25 Ru2 P2 150.60(14)
C25 Ru2 C26 38.0(2)
C25 Ru2 C28 65.13(19)
C25 Ru2 C29 39.66(17)
C26 Ru2 Cl2 97.13(12)
C26 Ru2 P2 162.48(15)
C26 Ru2 C28 65.39(17)
C27 Ru2 Cl2 123.36(13)
C27 Ru2 P2 123.33(14)
C27 Ru2 C25 65.27(19)
C27 Ru2 C26 39.40(18)
C27 Ru2 C28 39.39(18)
C27 Ru2 C29 65.54(19)
C28 Ru2 Cl2 161.81(13)
C28 Ru2 P2 102.76(13)
C29 Ru2 Cl2 140.45(13)
C29 Ru2 P2 114.20(13)
C29 Ru2 C26 65.26(17)
C29 Ru2 C28 38.33(19)
C36 P2 Ru2 112.58(19)
C36 P2 C39 105.2(3)
C39 P2 Ru2 119.30(17)
C41 P2 Ru2 117.62(16)
C41 P2 C36 99.4(2)
C41 P2 C39 100.1(2)
C41 N3 C44 128.8(4)
C43 N3 C41 107.0(4)
C43 N3 C44 124.1(4)
C41 N4 C42 105.5(4)
C26 C25 Ru2 71.5(3)
C26 C25 C29 108.6(4)
C26 C25 C30 126.2(4)
C29 C25 Ru2 70.2(3)
C29 C25 C30 125.2(5)
C30 C25 Ru2 123.2(4)
C25 C26 Ru2 70.4(3)
C25 C26 C27 108.0(4)
C25 C26 C31 126.9(5)
C27 C26 Ru2 69.2(2)
C27 C26 C31 125.1(5)
C31 C26 Ru2 125.3(3)
C26 C27 Ru2 71.4(3)
C26 C27 C28 107.9(4)
C26 C27 C32 125.4(4)
C28 C27 Ru2 72.3(3)
C28 C27 C32 126.2(5)
C32 C27 Ru2 127.6(4)
C27 C28 Ru2 68.3(3)
C27 C28 C33 125.9(5)
C29 C28 Ru2 69.4(3)
C29 C28 C27 107.1(4)
C29 C28 C33 126.5(5)
C33 C28 Ru2 133.0(3)
C25 C29 Ru2 70.1(3)
C25 C29 C34 125.4(4)
C28 C29 Ru2 72.3(3)
C28 C29 C25 108.1(4)
C28 C29 C34 125.7(4)
C34 C29 Ru2 131.2(4)
C25 C30 H30A 109.5
C25 C30 H30B 109.5
C25 C30 H30C 109.5
H30A C30 H30B 109.5
H30A C30 H30C 109.5
H30B C30 H30C 109.5
C26 C31 H31A 109.5
C26 C31 H31B 109.5
C26 C31 H31C 109.5
H31A C31 H31B 109.5
H31A C31 H31C 109.5
H31B C31 H31C 109.5
C27 C32 H32A 109.5
C27 C32 H32B 109.5
C27 C32 H32C 109.5
H32A C32 H32B 109.5
H32A C32 H32C 109.5
H32B C32 H32C 109.5
C28 C33 H33A 109.5
C28 C33 H33B 109.5
C28 C33 H33C 109.5
H33A C33 H33B 109.5
H33A C33 H33C 109.5
H33B C33 H33C 109.5
C29 C34 H34A 109.5
C29 C34 H34B 109.5
C29 C34 H34C 109.5
H34A C34 H34B 109.5
H34A C34 H34C 109.5
H34B C34 H34C 109.5
H35A C35 H35B 109.5
H35A C35 H35C 109.5
H35B C35 H35C 109.5
C36 C35 H35A 109.5
C36 C35 H35B 109.5
C36 C35 H35C 109.5
P2 C36 H36 108.4
C35 C36 P2 110.7(4)
C35 C36 H36 108.4
C37 C36 P2 110.6(4)
C37 C36 C35 110.1(5)
C37 C36 H36 108.4
C36 C37 H37A 109.5
C36 C37 H37B 109.5
C36 C37 H37C 109.5
H37A C37 H37B 109.5
H37A C37 H37C 109.5
H37B C37 H37C 109.5
H38A C38 H38B 109.5
H38A C38 H38C 109.5
H38B C38 H38C 109.5
C39 C38 H38A 109.5
C39 C38 H38B 109.5
C39 C38 H38C 109.5
P2 C39 H39 107.5
C38 C39 P2 109.6(4)
C38 C39 H39 107.5
C40 C39 P2 114.1(4)
C40 C39 C38 110.3(5)
C40 C39 H39 107.5
C39 C40 H40A 109.5
C39 C40 H40B 109.5
C39 C40 H40C 109.5
H40A C40 H40B 109.5
H40A C40 H40C 109.5
H40B C40 H40C 109.5
N3 C41 P2 125.3(4)
N4 C41 P2 123.7(4)
N4 C41 N3 111.0(4)
N4 C42 C45 122.1(4)
C43 C42 N4 109.6(4)
C43 C42 C45 128.3(4)
N3 C43 C42 106.9(4)
N3 C43 H43 126.5
C42 C43 H43 126.5
N3 C44 H44A 109.5
N3 C44 H44B 109.5
N3 C44 H44C 109.5
H44A C44 H44B 109.5
H44A C44 H44C 109.5
H44B C44 H44C 109.5
C42 C45 C46 109.3(4)
C42 C45 C47 109.1(4)
C42 C45 C48 110.0(4)
C46 C45 C47 110.8(4)
C46 C45 C48 109.4(4)
C47 C45 C48 108.3(4)
C45 C46 H46A 109.5
C45 C46 H46B 109.5
C45 C46 H46C 109.5
H46A C46 H46B 109.5
H46A C46 H46C 109.5
H46B C46 H46C 109.5
C45 C47 H47A 109.5
C45 C47 H47B 109.5
C45 C47 H47C 109.5
H47A C47 H47B 109.5
H47A C47 H47C 109.5
H47B C47 H47C 109.5
C45 C48 H48A 109.5
C45 C48 H48B 109.5
C45 C48 H48C 109.5
H48A C48 H48B 109.5
H48A C48 H48C 109.5
H48B C48 H48C 109.5
H49A C49 H49B 108.1
C50 C49 H49A 109.5
C50 C49 H49B 109.5
C50 C49 C54 110.6(7)
C54 C49 H49A 109.5
C54 C49 H49B 109.5
C49 C50 H50A 108.9
C49 C50 H50B 108.9
H50A C50 H50B 107.7
C51 C50 C49 113.3(7)
C51 C50 H50A 108.9
C51 C50 H50B 108.9
C50 C51 H51A 109.4
C50 C51 H51B 109.4
C50 C51 C52 111.2(7)
H51A C51 H51B 108.0
C52 C51 H51A 109.4
C52 C51 H51B 109.4
C51 C52 H52A 109.3
C51 C52 H52B 109.3
C51 C52 C53 111.5(6)
H52A C52 H52B 108.0
C53 C52 H52A 109.3
C53 C52 H52B 109.3
C52 C53 H53A 109.2
C52 C53 H53B 109.2
C52 C53 C54 112.1(6)
H53A C53 H53B 107.9
C54 C53 H53A 109.2
C54 C53 H53B 109.2
C49 C54 H54A 109.5
C49 C54 H54B 109.5
C53 C54 C49 110.9(6)
C53 C54 H54A 109.5
C53 C54 H54B 109.5
H54A C54 H54B 108.1

loop_
_geom_bond_atom_site_label_1
_geom_bond_atom_site_label_2
_geom_bond_distance
Ru1 Cl1 2.3591(12)
Ru1 P1 2.3699(13)
Ru1 C1 2.159(5)
Ru1 C2 2.127(5)
Ru1 C3 2.181(5)
Ru1 C4 2.152(5)
Ru1 C5 2.159(5)
P1 C12 1.857(5)
P1 C15 1.855(5)
P1 C17 1.823(5)
N1 C17 1.374(6)
N1 C18 1.374(6)
N1 C20 1.466(6)
N2 C17 1.324(6)
N2 C19 1.386(7)
C1 C2 1.448(7)
C1 C5 1.411(8)
C1 C6 1.494(7)
C2 C3 1.416(7)
C2 C7 1.488(9)
C3 C4 1.415(8)
C3 C8 1.511(7)
C4 C5 1.457(7)
C4 C9 1.505(8)
C5 C10 1.489(7)
C6 H6A 0.9800
C6 H6B 0.9800
C6 H6C 0.9800
C7 H7A 0.9800
C7 H7B 0.9800
C7 H7C 0.9800
C8 H8A 0.9800
C8 H8B 0.9800
C8 H8C 0.9800
C9 H9A 0.9800
C9 H9B 0.9800
C9 H9C 0.9800
C10 H10A 0.9800
C10 H10B 0.9800
C10 H10C 0.9800
C11 H11A 0.9800
C11 H11B 0.9800
C11 H11C 0.9800
C11 C12 1.530(7)
C12 H12 1.0000
C12 C13 1.524(6)
C13 H13A 0.9800
C13 H13B 0.9800
C13 H13C 0.9800
C14 H14A 0.9800
C14 H14B 0.9800
C14 H14C 0.9800
C14 C15 1.539(7)
C15 H15 1.0000
C15 C16 1.534(7)
C16 H16A 0.9800
C16 H16B 0.9800
C16 H16C 0.9800
C18 H18 0.9500
C18 C19 1.362(7)
C19 C21 1.491(7)
C20 H20A 0.9800
C20 H20B 0.9800
C20 H20C 0.9800
C21 C22 1.542(7)
C21 C23 1.539(8)
C21 C24 1.529(8)
C22 H22A 0.9800
C22 H22B 0.9800
C22 H22C 0.9800
C23 H23A 0.9800
C23 H23B 0.9800
C23 H23C 0.9800
C24 H24A 0.9800
C24 H24B 0.9800
C24 H24C 0.9800
Ru2 Cl2 2.3703(12)
Ru2 P2 2.3582(13)
Ru2 C25 2.144(5)
Ru2 C26 2.158(4)
Ru2 C27 2.129(5)
Ru2 C28 2.183(5)
Ru2 C29 2.145(5)
P2 C36 1.847(6)
P2 C39 1.860(5)
P2 C41 1.827(5)
N3 C41 1.363(6)
N3 C43 1.360(6)
N3 C44 1.455(6)
N4 C41 1.330(6)
N4 C42 1.379(6)
C25 C26 1.402(7)
C25 C29 1.455(6)
C25 C30 1.502(7)
C26 C27 1.446(7)
C26 C31 1.501(6)
C27 C28 1.454(7)
C27 C32 1.492(7)
C28 C29 1.421(7)
C28 C33 1.495(7)
C29 C34 1.502(7)
C30 H30A 0.9800
C30 H30B 0.9800
C30 H30C 0.9800
C31 H31A 0.9800
C31 H31B 0.9800
C31 H31C 0.9800
C32 H32A 0.9800
C32 H32B 0.9800
C32 H32C 0.9800
C33 H33A 0.9800
C33 H33B 0.9800
C33 H33C 0.9800
C34 H34A 0.9800
C34 H34B 0.9800
C34 H34C 0.9800
C35 H35A 0.9800
C35 H35B 0.9800
C35 H35C 0.9800
C35 C36 1.539(8)
C36 H36 1.0000
C36 C37 1.526(7)
C37 H37A 0.9800
C37 H37B 0.9800
C37 H37C 0.9800
C38 H38A 0.9800
C38 H38B 0.9800
C38 H38C 0.9800
C38 C39 1.533(8)
C39 H39 1.0000
C39 C40 1.528(7)
C40 H40A 0.9800
C40 H40B 0.9800
C40 H40C 0.9800
C42 C43 1.363(7)
C42 C45 1.511(6)
C43 H43 0.9500
C44 H44A 0.9800
C44 H44B 0.9800
C44 H44C 0.9800
C45 C46 1.530(7)
C45 C47 1.537(7)
C45 C48 1.540(7)
C46 H46A 0.9800
C46 H46B 0.9800
C46 H46C 0.9800
C47 H47A 0.9800
C47 H47B 0.9800
C47 H47C 0.9800
C48 H48A 0.9800
C48 H48B 0.9800
C48 H48C 0.9800
C49 H49A 0.9900
C49 H49B 0.9900
C49 C50 1.498(13)
C49 C54 1.534(11)
C50 H50A 0.9900
C50 H50B 0.9900
C50 C51 1.484(14)
C51 H51A 0.9900
C51 H51B 0.9900
C51 C52 1.511(10)
C52 H52A 0.9900
C52 H52B 0.9900
C52 C53 1.511(8)
C53 H53A 0.9900
C53 H53B 0.9900
C53 C54 1.519(9)
C54 H54A 0.9900
C54 H54B 0.9900

loop_
_geom_torsion_atom_site_label_1
_geom_torsion_atom_site_label_2
_geom_torsion_atom_site_label_3
_geom_torsion_atom_site_label_4
_geom_torsion
Ru1 P1 C12 C11 -68.1(4)
Ru1 P1 C12 C13 168.1(3)
Ru1 P1 C15 C14 -64.9(3)
Ru1 P1 C15 C16 58.4(4)
Ru1 P1 C17 N1 31.8(5)
Ru1 P1 C17 N2 -151.8(3)
Ru1 C1 C2 C3 -63.9(3)
Ru1 C1 C2 C7 123.0(5)
Ru1 C1 C5 C4 60.7(3)
Ru1 C1 C5 C10 -120.6(6)
Ru1 C2 C3 C4 -59.1(4)
Ru1 C2 C3 C8 129.6(5)
Ru1 C3 C4 C5 -61.6(3)
Ru1 C3 C4 C9 126.8(5)
Ru1 C4 C5 C1 -61.3(4)
Ru1 C4 C5 C10 120.0(5)
N1 C18 C19 N2 -0.3(5)
N1 C18 C19 C21 -177.0(5)
N2 C19 C21 C22 -66.9(7)
N2 C19 C21 C23 51.2(6)
N2 C19 C21 C24 173.0(4)
C1 C2 C3 Ru1 62.9(3)
C1 C2 C3 C4 3.9(6)
C1 C2 C3 C8 -167.5(5)
C2 C1 C5 Ru1 -59.6(3)
C2 C1 C5 C4 1.1(6)
C2 C1 C5 C10 179.8(5)
C2 C3 C4 Ru1 58.4(3)
C2 C3 C4 C5 -3.2(6)
C2 C3 C4 C9 -174.8(5)
C3 C4 C5 Ru1 62.6(4)
C3 C4 C5 C1 1.3(6)
C3 C4 C5 C10 -177.5(5)
C5 C1 C2 Ru1 60.8(4)
C5 C1 C2 C3 -3.1(6)
C5 C1 C2 C7 -176.3(5)
C6 C1 C2 Ru1 -118.4(5)
C6 C1 C2 C3 177.8(5)
C6 C1 C2 C7 4.6(8)
C6 C1 C5 Ru1 119.5(6)
C6 C1 C5 C4 -179.8(5)
C6 C1 C5 C10 -1.1(9)
C7 C2 C3 Ru1 -124.0(5)
C7 C2 C3 C4 177.0(5)
C7 C2 C3 C8 5.6(9)
C8 C3 C4 Ru1 -129.9(5)
C8 C3 C4 C5 168.5(5)
C8 C3 C4 C9 -3.1(8)
C9 C4 C5 Ru1 -125.6(5)
C9 C4 C5 C1 173.1(5)
C9 C4 C5 C10 -5.6(8)
C12 P1 C15 C14 64.8(4)
C12 P1 C15 C16 -171.9(4)
C12 P1 C17 N1 -98.1(4)
C12 P1 C17 N2 78.2(4)
C15 P1 C12 C11 164.5(3)
C15 P1 C12 C13 40.8(4)
C15 P1 C17 N1 154.8(4)
C15 P1 C17 N2 -28.9(4)
C17 P1 C12 C11 63.0(4)
C17 P1 C12 C13 -60.8(4)
C17 P1 C15 C14 168.0(3)
C17 P1 C15 C16 -68.6(4)
C17 N1 C18 C19 0.4(5)
C17 N2 C19 C18 0.0(5)
C17 N2 C19 C21 177.1(5)
C18 N1 C17 P1 176.3(4)
C18 N1 C17 N2 -0.4(5)
C18 C19 C21 C22 109.6(6)
C18 C19 C21 C23 -132.4(6)
C18 C19 C21 C24 -10.6(8)
C19 N2 C17 P1 -176.6(3)
C19 N2 C17 N1 0.3(5)
C20 N1 C17 P1 -1.8(7)
C20 N1 C17 N2 -178.5(4)
C20 N1 C18 C19 178.5(4)
Ru2 P2 C36 C35 51.9(4)
Ru2 P2 C36 C37 -70.5(4)
Ru2 P2 C39 C38 -69.9(4)
Ru2 P2 C39 C40 165.9(3)
Ru2 P2 C41 N3 36.4(5)
Ru2 P2 C41 N4 -144.7(4)
Ru2 C25 C26 C27 59.2(3)
Ru2 C25 C26 C31 -120.0(5)
Ru2 C25 C29 C28 -62.7(4)
Ru2 C25 C29 C34 127.0(5)
Ru2 C26 C27 C28 63.5(3)
Ru2 C26 C27 C32 -123.4(5)
Ru2 C27 C28 C29 58.7(3)
Ru2 C27 C28 C33 -128.2(5)
Ru2 C28 C29 C25 61.3(3)
Ru2 C28 C29 C34 -128.5(5)
N4 C42 C43 N3 0.4(6)
N4 C42 C45 C46 149.9(4)
N4 C42 C45 C47 -88.9(6)
N4 C42 C45 C48 29.7(6)
C25 C26 C27 Ru2 -60.0(3)
C25 C26 C27 C28 3.5(5)
C25 C26 C27 C32 176.7(5)
C26 C25 C29 Ru2 61.6(3)
C26 C25 C29 C28 -1.1(6)
C26 C25 C29 C34 -171.4(4)
C26 C27 C28 Ru2 -62.9(3)
C26 C27 C28 C29 -4.2(5)
C26 C27 C28 C33 168.9(4)
C27 C28 C29 Ru2 -58.0(3)
C27 C28 C29 C25 3.2(6)
C27 C28 C29 C34 173.5(4)
C29 C25 C26 Ru2 -60.7(3)
C29 C25 C26 C27 -1.5(5)
C29 C25 C26 C31 179.3(4)
C30 C25 C26 Ru2 118.1(5)
C30 C25 C26 C27 177.4(5)
C30 C25 C26 C31 -1.9(8)
C30 C25 C29 Ru2 -117.3(5)
C30 C25 C29 C28 -180.0(5)
C30 C25 C29 C34 9.7(8)
C31 C26 C27 Ru2 119.3(4)
C31 C26 C27 C28 -177.2(4)
C31 C26 C27 C32 -4.1(8)
C32 C27 C28 Ru2 124.0(5)
C32 C27 C28 C29 -177.2(5)
C32 C27 C28 C33 -4.2(8)
C33 C28 C29 Ru2 129.0(5)
C33 C28 C29 C25 -169.8(4)
C33 C28 C29 C34 0.5(8)
C36 P2 C39 C38 162.6(4)
C36 P2 C39 C40 38.4(5)
C36 P2 C41 N3 158.1(4)
C36 P2 C41 N4 -23.1(5)
C39 P2 C36 C35 -176.6(4)
C39 P2 C36 C37 61.0(4)
C39 P2 C41 N3 -94.5(4)
C39 P2 C41 N4 84.4(4)
C41 P2 C36 C35 -73.4(4)
C41 P2 C36 C37 164.3(4)
C41 P2 C39 C38 59.9(4)
C41 P2 C39 C40 -64.3(5)
C41 N3 C43 C42 -0.4(5)
C41 N4 C42 C43 -0.3(5)
C41 N4 C42 C45 178.2(4)
C42 N4 C41 P2 -179.0(3)
C42 N4 C41 N3 0.0(5)
C43 N3 C41 P2 179.2(4)
C43 N3 C41 N4 0.3(5)
C43 C42 C45 C46 -32.0(7)
C43 C42 C45 C47 89.2(6)
C43 C42 C45 C48 -152.1(5)
C44 N3 C41 P2 -0.3(7)
C44 N3 C41 N4 -179.3(5)
C44 N3 C43 C42 179.2(5)
C45 C42 C43 N3 -177.9(5)
C49 C50 C51 C52 -55.6(9)
C50 C49 C54 C53 -53.3(9)
C50 C51 C52 C53 54.1(8)
C51 C52 C53 C54 -54.0(8)
C52 C53 C54 C49 53.6(8)
C54 C49 C50 C51 55.3(9)

loop_
_twin_individual_id
_twin_individual_mass_fraction_refined
1 0.6355(11)
2 0.3645(11)
